data_4512165
loop_
_publ_author_name
'Zar\;eba, Jan K.'
'Bia\/lek, Micha\/l J.'
'Janczak, Jan'
'Zo\'n, Jerzy'
'Dobosz, Agnieszka'

_publ_section_title
;
 Extending the Family of Tetrahedral Tectons: Phenyl Embraces in
 Supramolecular Polymers of Tetraphenylmethane-based Tetraphosphonic Acid
 Templated by Organic Bases
;
_journal_issue 11
_journal_name_full 'Crystal Growth &amp; Design'
_journal_page_first 6143
_journal_paper_doi 10.1021/cg501348g
_journal_volume 14
_journal_year 2014
_chemical_formula_moiety 'C25 H17 O12 P4, 2(C6 H18 N2), 2(H2 O)'
_chemical_formula_sum 'C37 H57 N4 O14 P4'
_chemical_formula_weight 905.71
_chemical_name_systematic
; 
 ? 
;
_space_group_IT_number 2
_symmetry_cell_setting triclinic
_symmetry_space_group_name_Hall '-P 1'
_symmetry_space_group_name_H-M 'P -1'
_atom_sites_solution_hydrogens geom
_atom_sites_solution_primary direct
_atom_sites_solution_secondary difmap
_audit_creation_method SHELXL-97
_cell_angle_alpha 97.820(10)
_cell_angle_beta 110.20(2)
_cell_angle_gamma 108.590(10)
_cell_formula_units_Z 2
_cell_length_a 13.597(2)
_cell_length_b 13.866(2)
_cell_length_c 15.312(3)
_cell_measurement_reflns_used 2756
_cell_measurement_temperature 295(2)
_cell_measurement_theta_max 27.9
_cell_measurement_theta_min 2.73
_cell_volume 2467.7(9)
_computing_cell_refinement
;
Oxofrord Diffraction (2006). CrysAlis CCD, Version 172.32.6
;
_computing_data_collection
;
Oxofrord Diffraction (2006). CrysAlis CCD, Version 172.32.6
;
_computing_data_reduction
;
Oxofrord Diffraction (2006). CrysAlis CCD, Version 172.32.6
;
_computing_molecular_graphics
;
Brandenburg & Putz (2006). Diamond 3.0. Crystal and Molecular
Structure Visualisation, University of Bonn, Germany
;
_computing_publication_material 'SHELXL-97 (Sheldrick, 1997)'
_computing_structure_refinement 'SHELXL-97 (Sheldrick, 1997)'
_computing_structure_solution 'SHELXS-97 (Sheldrick, 1990)'
_diffrn_ambient_temperature 295(2)
_diffrn_detector_area_resol_mean '1024x1024 with blocks 2x2'
_diffrn_measured_fraction_theta_full 0.991
_diffrn_measured_fraction_theta_max 0.991
_diffrn_measurement_device_type 'KUMA KM-4 with area CCD detector'
_diffrn_measurement_method \w-scan
_diffrn_radiation_monochromator graphite
_diffrn_radiation_source 'fine-focus sealed tube'
_diffrn_radiation_type MoK\a
_diffrn_radiation_wavelength 0.71073
_diffrn_reflns_av_R_equivalents 0.0780
_diffrn_reflns_av_sigmaI/netI 0.1287
_diffrn_reflns_limit_h_max 16
_diffrn_reflns_limit_h_min -17
_diffrn_reflns_limit_k_max 18
_diffrn_reflns_limit_k_min -18
_diffrn_reflns_limit_l_max 20
_diffrn_reflns_limit_l_min -20
_diffrn_reflns_number 33544
_diffrn_reflns_theta_full 27.90
_diffrn_reflns_theta_max 27.90
_diffrn_reflns_theta_min 2.73
_exptl_absorpt_coefficient_mu 0.214
_exptl_absorpt_correction_T_max 0.9744
_exptl_absorpt_correction_T_min 0.9524
_exptl_absorpt_correction_type numerical
_exptl_absorpt_process_details
;
CrysAlis Red, Version 172.32.6, Oxford Diffraction 
Poland, 2006
;
_exptl_crystal_colour colourless
_exptl_crystal_density_diffrn 1.219
_exptl_crystal_density_meas 1.22
_exptl_crystal_density_method floatation
_exptl_crystal_description parallelepiped
_exptl_crystal_F_000 928
_exptl_crystal_size_max 0.27
_exptl_crystal_size_mid 0.23
_exptl_crystal_size_min 0.19
_refine_diff_density_max 0.824
_refine_diff_density_min -0.305
_refine_diff_density_rms 0.063
_refine_ls_extinction_method none
_refine_ls_goodness_of_fit_ref 1.010
_refine_ls_hydrogen_treatment mixed
_refine_ls_matrix_type full
_refine_ls_number_parameters 602
_refine_ls_number_reflns 11697
_refine_ls_number_restraints 5
_refine_ls_restrained_S_all 1.010
_refine_ls_R_factor_all 0.1915
_refine_ls_R_factor_gt 0.0748
_refine_ls_shift/su_max 0.001
_refine_ls_shift/su_mean 0.000
_refine_ls_structure_factor_coef Fsqd
_refine_ls_weighting_details 'calc w=1/[\s^2^(Fo^2^)+(0.0720P)^2^+0.0000P] where P=(Fo^2^+2Fc^2^)/3'
_refine_ls_weighting_scheme calc
_refine_ls_wR_factor_gt 0.1372
_refine_ls_wR_factor_ref 0.1647
_reflns_number_gt 5909
_reflns_number_total 11697
_reflns_threshold_expression I>2\s(I)
_cod_data_source_file cg501348g_si_002.cif
_cod_data_source_block Adduct5b
_cod_depositor_comments 'Adding full bibliography for 4512161--4512166.cif.'
_cod_original_cell_volume 2467.7(7)
_cod_database_code 4512165

loop_
_symmetry_equiv_pos_as_xyz
'x, y, z'
'-x, -y, -z'

loop_
_atom_site_label
_atom_site_type_symbol
_atom_site_fract_x
_atom_site_fract_y
_atom_site_fract_z
_atom_site_U_iso_or_equiv
_atom_site_adp_type
_atom_site_occupancy
_atom_site_symmetry_multiplicity
_atom_site_calc_flag
_atom_site_refinement_flags
_atom_site_disorder_assembly
_atom_site_disorder_group
P11 P 0.22128(7) 0.60869(6) 0.14917(6) 0.0418(2) Uani 1 1 d . . .
O11 O 0.1888(2) 0.6439(3) 0.0631(3) 0.0501(10) Uani 0.696(4) 1 d P A -1
O12 O 0.1839(2) 0.4907(2) 0.1361(2) 0.0470(10) Uani 0.696(4) 1 d P A -1
O13 O 0.1735(3) 0.6570(3) 0.2205(3) 0.0652(12) Uani 0.696(4) 1 d P A -1
O14 O 0.1769(5) 0.5475(6) 0.2059(6) 0.049(2) Uani 0.304(4) 1 d P A -2
O15 O 0.1774(5) 0.6950(6) 0.1268(6) 0.046(2) Uani 0.304(4) 1 d P A -2
O16 O 0.2011(5) 0.5342(6) 0.0513(5) 0.046(2) Uani 0.304(4) 1 d P A -2
P21 P 0.87648(9) 0.92900(7) 0.82215(6) 0.0535(3) Uani 1 1 d . . .
O21 O 0.8646(3) 1.0269(2) 0.85865(17) 0.0818(8) Uani 1 1 d . . .
O22 O 0.8137(2) 0.82727(18) 0.83999(15) 0.0619(7) Uani 1 1 d . . .
O23 O 1.01098(19) 0.95793(17) 0.86829(14) 0.0607(7) Uani 1 1 d . . .
P31 P 1.04320(8) 0.58158(7) 0.38135(7) 0.0478(2) Uani 1 1 d . . .
O31 O 1.0421(3) 0.5540(3) 0.2849(3) 0.0456(11) Uani 0.685(7) 1 d P B -3
O32 O 1.1604(4) 0.6520(4) 0.4613(3) 0.0642(14) Uani 0.685(7) 1 d P B -3
O33 O 0.9911(4) 0.4783(3) 0.4096(4) 0.0580(15) Uani 0.685(7) 1 d P B -3
O34 O 1.1142(6) 0.6010(7) 0.4840(6) 0.045(2) Uani 0.315(7) 1 d P B -4
O35 O 0.9583(10) 0.4700(8) 0.3286(10) 0.127(6) Uani 0.315(7) 1 d P B -4
O36 O 1.1241(12) 0.6351(11) 0.3331(8) 0.094(5) Uani 0.315(7) 1 d P B -4
P41 P 0.87509(8) 1.22023(7) 0.22814(7) 0.0549(3) Uani 1 1 d . . .
O41 O 0.7837(2) 1.2615(2) 0.1948(2) 0.0816(8) Uani 1 1 d . . .
O42 O 0.9136(2) 1.18545(18) 0.15326(17) 0.0678(7) Uani 1 1 d . . .
O43 O 0.98334(19) 1.30518(16) 0.31443(18) 0.0624(7) Uani 1 1 d . . .
H431 H 0.9666 1.3510 0.3380 0.094 Uiso 1 1 calc R . .
C1 C 0.7404(2) 0.83295(19) 0.38233(18) 0.0264(6) Uani 1 1 d . . .
C11 C 0.6119(2) 0.7719(2) 0.32183(18) 0.0293(6) Uani 1 1 d . . .
C12 C 0.5414(2) 0.8250(2) 0.3206(2) 0.0378(7) Uani 1 1 d . A .
H12 H 0.5738 0.8959 0.3556 0.045 Uiso 1 1 calc R . .
C13 C 0.4251(3) 0.7772(2) 0.2698(2) 0.0448(8) Uani 1 1 d . . .
H13 H 0.3806 0.8158 0.2708 0.054 Uiso 1 1 calc R A .
C14 C 0.3735(2) 0.6708(2) 0.2165(2) 0.0380(7) Uani 1 1 d . A .
C15 C 0.4437(2) 0.6181(2) 0.2155(2) 0.0377(7) Uani 1 1 d . . .
H15 H 0.4117 0.5477 0.1793 0.045 Uiso 1 1 calc R A .
C16 C 0.5604(2) 0.6672(2) 0.2669(2) 0.0379(7) Uani 1 1 d . A .
H16 H 0.6054 0.6293 0.2646 0.046 Uiso 1 1 calc R . .
C21 C 0.7684(2) 0.85974(19) 0.49175(19) 0.0276(6) Uani 1 1 d . . .
C22 C 0.6899(2) 0.8272(2) 0.5296(2) 0.0346(7) Uani 1 1 d . . .
H22 H 0.6132 0.7912 0.4880 0.042 Uiso 1 1 calc R . .
C23 C 0.7220(3) 0.8468(2) 0.6282(2) 0.0446(8) Uani 1 1 d . . .
H23 H 0.6665 0.8228 0.6515 0.053 Uiso 1 1 calc R . .
C24 C 0.8355(3) 0.9017(2) 0.6938(2) 0.0402(7) Uani 1 1 d . . .
C25 C 0.9143(2) 0.9352(2) 0.6552(2) 0.0395(7) Uani 1 1 d . . .
H25 H 0.9907 0.9734 0.6967 0.047 Uiso 1 1 calc R . .
C26 C 0.8824(2) 0.9135(2) 0.5574(2) 0.0401(7) Uani 1 1 d . . .
H26 H 0.9380 0.9351 0.5339 0.048 Uiso 1 1 calc R . .
C31 C 0.8117(2) 0.7679(2) 0.37160(19) 0.0297(6) Uani 1 1 d . . .
C32 C 0.7997(2) 0.6803(2) 0.4087(2) 0.0399(7) Uani 1 1 d . B .
H32 H 0.7453 0.6603 0.4337 0.048 Uiso 1 1 calc R . .
C33 C 0.8654(3) 0.6224(2) 0.4096(2) 0.0449(8) Uani 1 1 d . . .
H33 H 0.8540 0.5641 0.4343 0.054 Uiso 1 1 calc R B .
C34 C 0.9491(2) 0.6507(2) 0.3737(2) 0.0365(7) Uani 1 1 d . B .
C35 C 0.9600(3) 0.7367(2) 0.3360(2) 0.0465(8) Uani 1 1 d . . .
H35 H 1.0140 0.7570 0.3107 0.056 Uiso 1 1 calc R B .
C36 C 0.8929(2) 0.7928(2) 0.3350(2) 0.0406(7) Uani 1 1 d . B .
H36 H 0.9028 0.8498 0.3085 0.049 Uiso 1 1 calc R . .
C41 C 0.7739(2) 0.9336(2) 0.34749(19) 0.0300(6) Uani 1 1 d . . .
C42 C 0.7478(3) 0.9210(2) 0.2505(2) 0.0401(7) Uani 1 1 d . . .
H42 H 0.7098 0.8532 0.2081 0.048 Uiso 1 1 calc R . .
C43 C 0.7766(3) 1.0068(2) 0.2150(2) 0.0461(8) Uani 1 1 d . . .
H43 H 0.7587 0.9955 0.1491 0.055 Uiso 1 1 calc R . .
C44 C 0.8317(2) 1.1095(2) 0.2745(2) 0.0393(7) Uani 1 1 d . . .
C45 C 0.8511(3) 1.1225(2) 0.3710(2) 0.0433(8) Uani 1 1 d . . .
H45 H 0.8836 1.1905 0.4125 0.052 Uiso 1 1 calc R . .
C46 C 0.8229(2) 1.0356(2) 0.4072(2) 0.0379(7) Uani 1 1 d . . .
H46 H 0.8372 1.0464 0.4724 0.045 Uiso 1 1 calc R . .
N51 N 0.9012(2) 0.8074(2) 0.02405(18) 0.0471(7) Uani 1 1 d . . .
H511 H 0.9224 0.7531 0.0276 0.071 Uiso 1 1 calc R . .
H512 H 0.9587 0.8665 0.0653 0.071 Uiso 1 1 calc R . .
H513 H 0.8820 0.8141 -0.0359 0.071 Uiso 1 1 calc R . .
C52 C 0.8032(3) 0.7885(3) 0.0489(2) 0.0595(10) Uani 1 1 d . . .
H521 H 0.7857 0.8511 0.0516 0.089 Uiso 1 1 calc R . .
H522 H 0.8236 0.7774 0.1129 0.089 Uiso 1 1 calc R . .
C53 C 0.6995(3) 0.6956(3) -0.0211(2) 0.0509(9) Uani 1 1 d . . .
H531 H 0.7120 0.6312 -0.0154 0.076 Uiso 1 1 calc R . .
H532 H 0.6863 0.7004 -0.0864 0.076 Uiso 1 1 calc R . .
C54 C 0.5956(3) 0.6898(3) -0.0033(3) 0.0667(10) Uani 1 1 d . . .
H541 H 0.5891 0.7576 -0.0022 0.100 Uiso 1 1 calc R . .
H542 H 0.6078 0.6796 0.0604 0.100 Uiso 1 1 calc R . .
C55 C 0.4832(3) 0.6038(3) -0.0761(3) 0.0612(10) Uani 1 1 d . . .
H551 H 0.4755 0.6067 -0.1410 0.092 Uiso 1 1 calc R . .
H552 H 0.4839 0.5353 -0.0699 0.092 Uiso 1 1 calc R . .
C56 C 0.3823(3) 0.6136(3) -0.0632(3) 0.0609(10) Uani 1 1 d . . .
H561 H 0.3901 0.6096 0.0015 0.091 Uiso 1 1 calc R . .
H562 H 0.3835 0.6831 -0.0675 0.091 Uiso 1 1 calc R . .
C57 C 0.2686(3) 0.5321(3) -0.1344(3) 0.0601(10) Uani 1 1 d . . .
H571 H 0.2646 0.5263 -0.1995 0.090 Uiso 1 1 calc R . .
H572 H 0.2597 0.4637 -0.1219 0.090 Uiso 1 1 calc R . .
N58 N 0.1754(2) 0.5610(2) -0.1269(2) 0.0579(8) Uani 1 1 d . . .
H581 H 0.1833 0.5726 -0.0657 0.087 Uiso 1 1 calc R . .
H582 H 0.1086 0.5084 -0.1647 0.087 Uiso 1 1 calc R . .
H583 H 0.1784 0.6194 -0.1457 0.087 Uiso 1 1 calc R . .
N61 N 0.1717(2) 0.3592(2) 0.2544(2) 0.0584(8) Uani 1 1 d . . .
H611 H 0.1821 0.4095 0.2241 0.088 Uiso 1 1 calc R . .
H612 H 0.0989 0.3319 0.2452 0.088 Uiso 1 1 calc R . .
H613 H 0.1899 0.3084 0.2308 0.088 Uiso 1 1 calc R . .
C62 C 0.2436(4) 0.4045(3) 0.3574(3) 0.0792(12) Uani 1 1 d . . .
H621 H 0.2278 0.4635 0.3820 0.119 Uiso 1 1 calc R . .
H622 H 0.2258 0.3517 0.3913 0.119 Uiso 1 1 calc R . .
C63 C 0.3618(4) 0.4404(3) 0.3763(3) 0.0807(12) Uani 1 1 d . . .
H631 H 0.3807 0.4972 0.3467 0.121 Uiso 1 1 calc R . .
H632 H 0.3759 0.3827 0.3466 0.121 Uiso 1 1 calc R . .
C64 C 0.4415(3) 0.4811(4) 0.4877(3) 0.0928(15) Uani 1 1 d . . .
H641 H 0.4250 0.5373 0.5168 0.139 Uiso 1 1 calc R . .
H642 H 0.4219 0.4235 0.5164 0.139 Uiso 1 1 calc R . .
N71 N 0.2179(3) 0.8546(2) 0.0489(2) 0.0708(9) Uani 1 1 d D C .
H71A H 0.1927 0.8938 0.0795 0.106 Uiso 1 1 calc R . .
H71B H 0.2105 0.7957 0.0678 0.106 Uiso 1 1 calc R . .
H71C H 0.1775 0.8377 -0.0147 0.106 Uiso 1 1 calc R . .
C72 C 0.3389(4) 0.9150(7) 0.0723(5) 0.176(4) Uani 1 1 d D . .
H72A H 0.3793 0.9218 0.1403 0.264 Uiso 1 1 calc R C .
H72B H 0.3445 0.9857 0.0682 0.264 Uiso 1 1 calc R . .
C73 C 0.4104(11) 0.8899(7) 0.0245(10) 0.158(5) Uani 0.50 1 d PD C -5
H73A H 0.3656 0.8541 -0.0440 0.236 Uiso 0.50 1 calc PR C -5
H73B H 0.4478 0.8469 0.0552 0.236 Uiso 0.50 1 calc PR C -5
C731 C 0.3782(8) 0.9838(9) 0.0340(11) 0.159(6) Uani 0.50 1 d PD C -6
H73C H 0.3805 1.0509 0.0650 0.239 Uiso 0.50 1 calc PR C -6
H73D H 0.3264 0.9638 -0.0337 0.239 Uiso 0.50 1 calc PR C -6
C74 C 0.4949(6) 0.9989(9) 0.0406(7) 0.236(5) Uani 1 1 d D . .
H74A H 0.4677 1.0521 0.0581 0.354 Uiso 1 1 calc R C .
H74B H 0.5678 1.0128 0.0922 0.354 Uiso 1 1 calc R . .
O1W O 0.9472(3) 0.6312(2) 0.0491(3) 0.1167(12) Uani 1 1 d . . .
O2W O 0.6955(4) 1.3273(4) 0.3329(4) 0.1789(18) Uani 1 1 d . . .

loop_
_atom_site_aniso_label
_atom_site_aniso_U_11
_atom_site_aniso_U_22
_atom_site_aniso_U_33
_atom_site_aniso_U_23
_atom_site_aniso_U_13
_atom_site_aniso_U_12
P11 0.0298(4) 0.0401(5) 0.0487(5) 0.0100(4) 0.0115(4) 0.0115(4)
O11 0.0396(19) 0.050(2) 0.052(2) 0.0280(18) 0.0071(17) 0.0150(16)
O12 0.0416(19) 0.0313(17) 0.051(2) 0.0124(15) 0.0107(16) 0.0029(14)
O13 0.059(2) 0.055(2) 0.090(3) 0.0135(19) 0.046(2) 0.0181(18)
O14 0.047(4) 0.066(5) 0.066(5) 0.047(5) 0.046(4) 0.023(4)
O15 0.017(3) 0.060(5) 0.061(6) 0.031(4) 0.009(3) 0.018(3)
O16 0.024(4) 0.074(5) 0.040(4) 0.010(4) 0.018(3) 0.014(3)
P21 0.0701(7) 0.0474(5) 0.0373(5) 0.0110(4) 0.0114(5) 0.0186(5)
O21 0.127(2) 0.0712(17) 0.0517(16) 0.0101(13) 0.0366(16) 0.0476(17)
O22 0.0747(17) 0.0575(14) 0.0374(13) 0.0196(11) 0.0198(12) 0.0073(12)
O23 0.0601(16) 0.0545(14) 0.0289(12) 0.0061(10) 0.0033(11) -0.0004(12)
P31 0.0533(6) 0.0487(5) 0.0545(6) 0.0142(5) 0.0253(5) 0.0328(5)
O31 0.043(2) 0.040(2) 0.053(2) 0.0074(18) 0.0266(19) 0.0107(19)
O32 0.041(2) 0.072(3) 0.069(3) 0.014(2) 0.012(2) 0.023(2)
O33 0.082(3) 0.051(2) 0.076(3) 0.029(2) 0.051(3) 0.044(2)
O34 0.018(4) 0.064(6) 0.058(5) 0.030(4) 0.013(4) 0.020(4)
O35 0.131(10) 0.091(8) 0.084(10) -0.038(7) -0.052(7) 0.084(8)
O36 0.131(11) 0.137(12) 0.095(9) 0.061(8) 0.078(9) 0.106(10)
P41 0.0548(6) 0.0448(5) 0.0641(7) 0.0339(5) 0.0179(5) 0.0182(5)
O41 0.0597(16) 0.0815(18) 0.119(2) 0.0700(17) 0.0309(16) 0.0355(14)
O42 0.0811(18) 0.0597(15) 0.0629(16) 0.0373(13) 0.0289(14) 0.0208(14)
O43 0.0568(15) 0.0362(13) 0.0840(18) 0.0194(12) 0.0188(14) 0.0159(11)
C1 0.0278(15) 0.0245(14) 0.0284(15) 0.0066(11) 0.0130(12) 0.0110(12)
C11 0.0333(16) 0.0309(15) 0.0228(15) 0.0087(12) 0.0103(13) 0.0125(13)
C12 0.0350(18) 0.0280(15) 0.0422(18) 0.0008(13) 0.0060(14) 0.0167(14)
C13 0.0380(19) 0.0364(18) 0.053(2) 0.0005(15) 0.0131(16) 0.0175(15)
C14 0.0334(17) 0.0426(17) 0.0323(17) 0.0099(14) 0.0089(14) 0.0132(14)
C15 0.0334(18) 0.0263(15) 0.0464(19) 0.0039(13) 0.0109(15) 0.0120(13)
C16 0.0357(18) 0.0323(16) 0.0422(18) 0.0037(13) 0.0105(15) 0.0178(14)
C21 0.0311(16) 0.0225(14) 0.0272(15) 0.0088(11) 0.0112(13) 0.0084(12)
C22 0.0304(16) 0.0353(16) 0.0301(16) 0.0049(13) 0.0113(14) 0.0063(13)
C23 0.051(2) 0.0450(18) 0.0426(19) 0.0195(15) 0.0268(17) 0.0129(16)
C24 0.049(2) 0.0299(16) 0.0331(17) 0.0112(13) 0.0105(16) 0.0108(15)
C25 0.0330(17) 0.0396(17) 0.0303(17) 0.0110(14) 0.0056(14) 0.0026(14)
C26 0.0328(17) 0.0526(19) 0.0369(18) 0.0228(15) 0.0144(15) 0.0153(15)
C31 0.0282(15) 0.0313(15) 0.0246(15) 0.0087(12) 0.0063(12) 0.0104(12)
C32 0.0413(18) 0.0436(18) 0.0450(19) 0.0221(15) 0.0206(15) 0.0221(15)
C33 0.047(2) 0.0353(17) 0.054(2) 0.0231(15) 0.0180(17) 0.0179(15)
C34 0.0469(19) 0.0309(16) 0.0325(17) 0.0048(13) 0.0141(15) 0.0203(14)
C35 0.0448(19) 0.055(2) 0.055(2) 0.0207(17) 0.0332(17) 0.0234(16)
C36 0.0481(19) 0.0413(17) 0.051(2) 0.0219(15) 0.0312(17) 0.0247(15)
C41 0.0330(16) 0.0345(16) 0.0260(15) 0.0105(12) 0.0117(13) 0.0174(13)
C42 0.0492(19) 0.0305(16) 0.0326(17) 0.0095(13) 0.0120(15) 0.0108(14)
C43 0.049(2) 0.048(2) 0.0249(16) 0.0104(15) 0.0056(15) 0.0089(16)
C44 0.0348(17) 0.0315(16) 0.046(2) 0.0193(14) 0.0086(15) 0.0119(13)
C45 0.051(2) 0.0238(15) 0.043(2) 0.0049(14) 0.0101(16) 0.0111(14)
C46 0.0487(19) 0.0263(15) 0.0341(17) 0.0040(13) 0.0145(15) 0.0139(14)
N51 0.0470(16) 0.0457(15) 0.0345(15) 0.0063(12) 0.0098(13) 0.0102(13)
C52 0.054(2) 0.073(3) 0.042(2) 0.0036(18) 0.0213(18) 0.016(2)
C53 0.053(2) 0.051(2) 0.043(2) 0.0118(16) 0.0236(18) 0.0102(17)
C54 0.062(3) 0.071(3) 0.059(2) 0.012(2) 0.024(2) 0.019(2)
C55 0.049(2) 0.067(2) 0.063(2) 0.020(2) 0.018(2) 0.0223(19)
C56 0.048(2) 0.057(2) 0.064(2) 0.0147(19) 0.012(2) 0.0171(19)
C57 0.055(2) 0.049(2) 0.073(3) 0.0213(19) 0.019(2) 0.0239(19)
N58 0.0556(18) 0.0548(17) 0.0574(19) 0.0244(14) 0.0159(15) 0.0187(15)
N61 0.0577(19) 0.0470(17) 0.058(2) 0.0207(14) 0.0192(16) 0.0083(14)
C62 0.081(3) 0.071(3) 0.063(3) 0.019(2) 0.017(2) 0.017(2)
C63 0.088(3) 0.087(3) 0.066(3) 0.029(2) 0.030(3) 0.033(3)
C64 0.067(3) 0.104(3) 0.081(3) 0.040(3) 0.013(3) 0.013(3)
N71 0.089(3) 0.071(2) 0.062(2) 0.0283(17) 0.0349(19) 0.0339(19)
C72 0.114(5) 0.200(8) 0.123(6) 0.067(5) 0.022(4) -0.030(5)
C73 0.228(18) 0.113(10) 0.155(13) 0.053(9) 0.085(13) 0.082(12)
C731 0.090(9) 0.160(13) 0.215(15) 0.129(12) 0.053(9) 0.014(8)
C74 0.122(6) 0.324(12) 0.228(12) 0.124(11) 0.085(7) 0.012(7)
O1W 0.091(2) 0.087(2) 0.133(3) 0.014(2) 0.006(2) 0.0381(19)
O2W 0.194(4) 0.199(4) 0.201(5) 0.101(4) 0.106(4) 0.102(4)

loop_
_atom_type_symbol
_atom_type_description
_atom_type_scat_dispersion_real
_atom_type_scat_dispersion_imag
_atom_type_scat_source
C C 0.0033 0.0016 'International Tables Vol C Tables 4.2.6.8 and 6.1.1.4'
H H 0.0000 0.0000 'International Tables Vol C Tables 4.2.6.8 and 6.1.1.4'
N N 0.0061 0.0033 'International Tables Vol C Tables 4.2.6.8 and 6.1.1.4'
O O 0.0106 0.0060 'International Tables Vol C Tables 4.2.6.8 and 6.1.1.4'
P P 0.1023 0.0942 'International Tables Vol C Tables 4.2.6.8 and 6.1.1.4'

loop_
_geom_angle_atom_site_label_1
_geom_angle_atom_site_label_2
_geom_angle_atom_site_label_3
_geom_angle
_geom_angle_site_symmetry_1
O14 P11 O11 143.5(3) .
O14 P11 O12 51.7(3) .
O11 P11 O12 117.40(19) .
O14 P11 O15 115.8(4) .
O11 P11 O15 48.0(3) .
O12 P11 O15 143.2(3) .
O14 P11 O16 110.9(4) .
O11 P11 O16 62.6(3) .
O12 P11 O16 60.6(3) .
O15 P11 O16 109.3(4) .
O14 P11 O13 59.2(3) .
O11 P11 O13 107.7(2) .
O12 P11 O13 109.17(19) .
O15 P11 O13 61.2(3) .
O16 P11 O13 151.2(2) .
O14 P11 C14 106.7(3) .
O11 P11 C14 109.58(16) .
O12 P11 C14 108.71(15) .
O15 P11 C14 108.1(3) .
O16 P11 C14 105.4(2) .
O13 P11 C14 103.39(16) .
O21 P21 O22 119.23(16) .
O21 P21 O23 104.74(15) .
O22 P21 O23 110.41(14) .
O21 P21 C24 110.09(14) .
O22 P21 C24 106.49(13) .
O23 P21 C24 105.05(14) .
O34 P31 O31 141.5(3) .
O34 P31 O35 116.2(6) .
O31 P31 O35 71.3(7) .
O34 P31 O32 38.0(3) .
O31 P31 O32 114.4(2) .
O35 P31 O32 145.9(4) .
O34 P31 O33 73.8(4) .
O31 P31 O33 110.23(19) .
O35 P31 O33 43.4(5) .
O32 P31 O33 109.7(2) .
O34 P31 O36 107.7(5) .
O31 P31 O36 46.5(5) .
O35 P31 O36 116.7(7) .
O32 P31 O36 71.4(5) .
O33 P31 O36 144.6(4) .
O34 P31 C34 107.9(3) .
O31 P31 C34 107.37(16) .
O35 P31 C34 100.8(4) .
O32 P31 C34 108.47(17) .
O33 P31 C34 106.32(16) .
O36 P31 C34 106.6(3) .
O41 P41 O42 115.76(16) .
O41 P41 O43 110.79(15) .
O42 P41 O43 106.63(15) .
O41 P41 C44 111.24(14) .
O42 P41 C44 106.70(14) .
O43 P41 C44 105.06(14) .
P41 O43 H431 109.5 .
C11 C1 C21 111.0(2) .
C11 C1 C31 113.3(2) .
C21 C1 C31 103.8(2) .
C11 C1 C41 105.7(2) .
C21 C1 C41 112.3(2) .
C31 C1 C41 110.9(2) .
C12 C11 C16 116.9(2) .
C12 C11 C1 118.0(2) .
C16 C11 C1 125.1(2) .
C13 C12 C11 122.5(3) .
C13 C12 H12 118.7 .
C11 C12 H12 118.7 .
C12 C13 C14 120.3(3) .
C12 C13 H13 119.8 .
C14 C13 H13 119.8 .
C15 C14 C13 117.4(3) .
C15 C14 P11 122.3(2) .
C13 C14 P11 120.2(2) .
C14 C15 C16 121.6(3) .
C14 C15 H15 119.2 .
C16 C15 H15 119.2 .
C15 C16 C11 121.2(3) .
C15 C16 H16 119.4 .
C11 C16 H16 119.4 .
C22 C21 C26 117.0(3) .
C22 C21 C1 124.4(2) .
C26 C21 C1 118.4(2) .
C21 C22 C23 121.4(3) .
C21 C22 H22 119.3 .
C23 C22 H22 119.3 .
C22 C23 C24 121.6(3) .
C22 C23 H23 119.2 .
C24 C23 H23 119.2 .
C25 C24 C23 116.8(3) .
C25 C24 P21 121.8(2) .
C23 C24 P21 121.4(2) .
C26 C25 C24 121.4(3) .
C26 C25 H25 119.3 .
C24 C25 H25 119.3 .
C25 C26 C21 121.8(3) .
C25 C26 H26 119.1 .
C21 C26 H26 119.1 .
C36 C31 C32 115.9(3) .
C36 C31 C1 125.9(2) .
C32 C31 C1 118.0(2) .
C33 C32 C31 122.5(3) .
C33 C32 H32 118.8 .
C31 C32 H32 118.8 .
C32 C33 C34 120.5(3) .
C32 C33 H33 119.7 .
C34 C33 H33 119.7 .
C35 C34 C33 116.9(3) .
C35 C34 P31 121.5(2) .
C33 C34 P31 121.5(2) .
C36 C35 C34 121.6(3) .
C36 C35 H35 119.2 .
C34 C35 H35 119.2 .
C35 C36 C31 122.5(3) .
C35 C36 H36 118.7 .
C31 C36 H36 118.7 .
C42 C41 C46 117.7(3) .
C42 C41 C1 118.2(2) .
C46 C41 C1 124.0(2) .
C43 C42 C41 121.2(3) .
C43 C42 H42 119.4 .
C41 C42 H42 119.4 .
C42 C43 C44 121.9(3) .
C42 C43 H43 119.1 .
C44 C43 H43 119.1 .
C45 C44 C43 116.8(3) .
C45 C44 P41 121.8(2) .
C43 C44 P41 121.3(2) .
C44 C45 C46 121.2(3) .
C44 C45 H45 119.4 .
C46 C45 H45 119.4 .
C41 C46 C45 120.9(3) .
C41 C46 H46 119.5 .
C45 C46 H46 119.5 .
C52 N51 H511 109.5 .
C52 N51 H512 109.5 .
H511 N51 H512 109.5 .
C52 N51 H513 109.5 .
H511 N51 H513 109.5 .
H512 N51 H513 109.5 .
N51 C52 C53 113.3(3) .
N51 C52 H521 108.9 .
C53 C52 H521 108.9 .
N51 C52 H522 108.9 .
C53 C52 H522 108.9 .
H521 C52 H522 107.7 .
C52 C53 C54 111.8(3) .
C52 C53 H531 109.3 .
C54 C53 H531 109.3 .
C52 C53 H532 109.3 .
C54 C53 H532 109.3 .
H531 C53 H532 107.9 .
C53 C54 C55 116.1(3) .
C53 C54 H541 108.3 .
C55 C54 H541 108.3 .
C53 C54 H542 108.3 .
C55 C54 H542 108.3 .
H541 C54 H542 107.4 .
C56 C55 C54 113.0(3) .
C56 C55 H551 109.0 .
C54 C55 H551 109.0 .
C56 C55 H552 109.0 .
C54 C55 H552 109.0 .
H551 C55 H552 107.8 .
C57 C56 C55 115.5(3) .
C57 C56 H561 108.4 .
C55 C56 H561 108.4 .
C57 C56 H562 108.4 .
C55 C56 H562 108.4 .
H561 C56 H562 107.5 .
N58 C57 C56 110.6(3) .
N58 C57 H571 109.5 .
C56 C57 H571 109.5 .
N58 C57 H572 109.5 .
C56 C57 H572 109.5 .
H571 C57 H572 108.1 .
C57 N58 H581 109.5 .
C57 N58 H582 109.5 .
H581 N58 H582 109.5 .
C57 N58 H583 109.5 .
H581 N58 H583 109.5 .
H582 N58 H583 109.5 .
C62 N61 H611 109.5 .
C62 N61 H612 109.5 .
H611 N61 H612 109.5 .
C62 N61 H613 109.5 .
H611 N61 H613 109.5 .
H612 N61 H613 109.5 .
C63 C62 N61 111.4(4) .
C63 C62 H621 109.4 .
N61 C62 H621 109.4 .
C63 C62 H622 109.4 .
N61 C62 H622 109.4 .
H621 C62 H622 108.0 .
C62 C63 C64 112.5(4) .
C62 C63 H631 109.1 .
C64 C63 H631 109.1 .
C62 C63 H632 109.1 .
C64 C63 H632 109.1 .
H631 C63 H632 107.8 .
C64 C64 C63 116.0(5) 2_666
C64 C64 H641 108.3 2_666
C63 C64 H641 108.3 .
C64 C64 H642 108.3 2_666
C63 C64 H642 108.3 .
H641 C64 H642 107.4 .
C72 N71 H71A 109.5 .
C72 N71 H71B 109.5 .
H71A N71 H71B 109.5 .
C72 N71 H71C 109.5 .
H71A N71 H71C 109.5 .
H71B N71 H71C 109.5 .
C731 C72 N71 126.9(7) .
C731 C72 C73 65.6(3) .
N71 C72 C73 128.2(7) .
C731 C72 H72A 120.5 .
N71 C72 H72A 105.2 .
C73 C72 H72A 105.2 .
C731 C72 H72B 40.0 .
N71 C72 H72B 105.2 .
C73 C72 H72B 105.2 .
H72A C72 H72B 106.0 .
C72 C73 C74 101.2(5) .
C72 C73 H73A 111.5 .
C74 C73 H73A 111.5 .
C72 C73 H73B 111.5 .
C74 C73 H73B 111.5 .
H73A C73 H73B 109.3 .
C72 C731 C74 114.4(7) .
C72 C731 H73C 108.7 .
C74 C731 H73C 108.7 .
C72 C731 H73D 108.7 .
C74 C731 H73D 108.7 .
H73C C731 H73D 107.6 .
C74 C74 C731 113.9(11) 2_675
C74 C74 C73 106.5(13) 2_675
C731 C74 C73 60.2(3) .
C74 C74 H74A 110.4 2_675
C731 C74 H74A 51.5 .
C73 C74 H74A 110.4 .
C74 C74 H74B 110.4 2_675
C731 C74 H74B 135.5 .
C73 C74 H74B 110.4 .
H74A C74 H74B 108.6 .

loop_
_geom_bond_atom_site_label_1
_geom_bond_atom_site_label_2
_geom_bond_distance
_geom_bond_site_symmetry_2
P11 O14 1.440(6) .
P11 O11 1.442(3) .
P11 O12 1.512(3) .
P11 O15 1.528(7) .
P11 O16 1.583(6) .
P11 O13 1.623(3) .
P11 C14 1.799(3) .
P21 O21 1.476(3) .
P21 O22 1.514(2) .
P21 O23 1.602(3) .
P21 C24 1.796(3) .
P31 O34 1.466(7) .
P31 O31 1.468(3) .
P31 O35 1.502(10) .
P31 O32 1.525(4) .
P31 O33 1.573(3) .
P31 O36 1.580(11) .
P31 C34 1.810(3) .
P41 O41 1.493(2) .
P41 O42 1.499(3) .
P41 O43 1.558(2) .
P41 C44 1.793(3) .
O43 H431 0.8200 .
C1 C11 1.534(4) .
C1 C21 1.546(4) .
C1 C31 1.552(4) .
C1 C41 1.551(4) .
C11 C12 1.380(4) .
C11 C16 1.385(4) .
C12 C13 1.373(4) .
C12 H12 0.9300 .
C13 C14 1.396(4) .
C13 H13 0.9300 .
C14 C15 1.379(4) .
C15 C16 1.380(4) .
C15 H15 0.9300 .
C16 H16 0.9300 .
C21 C22 1.368(4) .
C21 C26 1.397(4) .
C22 C23 1.379(4) .
C22 H22 0.9300 .
C23 C24 1.394(4) .
C23 H23 0.9300 .
C24 C25 1.381(4) .
C25 C26 1.367(4) .
C25 H25 0.9300 .
C26 H26 0.9300 .
C31 C36 1.374(4) .
C31 C32 1.397(4) .
C32 C33 1.375(4) .
C32 H32 0.9300 .
C33 C34 1.399(4) .
C33 H33 0.9300 .
C34 C35 1.383(4) .
C35 C36 1.372(4) .
C35 H35 0.9300 .
C36 H36 0.9300 .
C41 C42 1.374(4) .
C41 C46 1.381(4) .
C42 C43 1.376(4) .
C42 H42 0.9300 .
C43 C44 1.384(4) .
C43 H43 0.9300 .
C44 C45 1.383(4) .
C45 C46 1.393(4) .
C45 H45 0.9300 .
C46 H46 0.9300 .
N51 C52 1.464(4) .
N51 H511 0.8900 .
N51 H512 0.8900 .
N51 H513 0.8900 .
C52 C53 1.490(4) .
C52 H521 0.9700 .
C52 H522 0.9700 .
C53 C54 1.509(5) .
C53 H531 0.9700 .
C53 H532 0.9700 .
C54 C55 1.517(5) .
C54 H541 0.9700 .
C54 H542 0.9700 .
C55 C56 1.496(5) .
C55 H551 0.9700 .
C55 H552 0.9700 .
C56 C57 1.497(4) .
C56 H561 0.9700 .
C56 H562 0.9700 .
C57 N58 1.481(4) .
C57 H571 0.9700 .
C57 H572 0.9700 .
N58 H581 0.8900 .
N58 H582 0.8900 .
N58 H583 0.8900 .
N61 C62 1.454(4) .
N61 H611 0.8900 .
N61 H612 0.8900 .
N61 H613 0.8900 .
C62 C63 1.430(5) .
C62 H621 0.9700 .
C62 H622 0.9700 .
C63 C64 1.573(5) .
C63 H631 0.9700 .
C63 H632 0.9700 .
C64 C64 1.397(7) 2_666
C64 H641 0.9700 .
C64 H642 0.9700 .
N71 C72 1.473(4) .
N71 H71A 0.8900 .
N71 H71B 0.8900 .
N71 H71C 0.8900 .
C72 C731 1.257(11) .
C72 C73 1.497(5) .
C72 H72A 0.9700 .
C72 H72B 0.9700 .
C73 C74 1.503(5) .
C73 H73A 0.9700 .
C73 H73B 0.9700 .
C731 C74 1.498(5) .
C731 H73C 0.9700 .
C731 H73D 0.9700 .
C74 C74 1.301(15) 2_675
C74 H74A 0.9700 .
C74 H74B 0.9700 .

loop_
_geom_hbond_atom_site_label_D
_geom_hbond_atom_site_label_H
_geom_hbond_atom_site_label_A
_geom_hbond_distance_DH
_geom_hbond_distance_HA
_geom_hbond_distance_DA
_geom_hbond_angle_DHA
_geom_hbond_site_symmetry_A
O43 H431 O35 0.82 1.71 2.408(9) 141.5 1_565
O43 H431 O33 0.82 1.81 2.584(4) 156.9 1_565
N51 H511 O1W 0.89 1.87 2.751(4) 167.8 .
N51 H512 O21 0.89 2.16 2.985(4) 154.7 2_776
N51 H512 O23 0.89 2.35 3.072(3) 138.1 2_776
N51 H513 O22 0.89 1.87 2.746(3) 168.1 1_554
N58 H581 O16 0.89 1.90 2.720(7) 153.3 .
N58 H581 O11 0.89 2.05 2.900(5) 159.7 .
N58 H582 O31 0.89 2.04 2.855(5) 151.3 2_665
N58 H583 O41 0.89 1.90 2.769(4) 164.3 2_675
N61 H611 O12 0.89 1.87 2.746(4) 167.5 .
N61 H611 O14 0.89 1.99 2.796(7) 149.9 .
N61 H612 O43 0.89 2.15 2.925(4) 145.3 1_445
N61 H612 O42 0.89 2.44 3.218(4) 145.9 1_445
N61 H613 O22 0.89 2.02 2.885(4) 164.9 2_666
N71 H71A O21 0.89 1.87 2.758(4) 178.3 2_676
N71 H71B O15 0.89 1.79 2.649(7) 162.4 .
N71 H71B O11 0.89 2.02 2.870(4) 159.7 .
N71 H71C O42 0.89 1.97 2.857(4) 174.1 2_675

loop_
_platon_squeeze_void_nr
_platon_squeeze_void_average_x
_platon_squeeze_void_average_y
_platon_squeeze_void_average_z
_platon_squeeze_void_volume
_platon_squeeze_void_count_electrons
_platon_squeeze_void_content
1 0.500 1.000 0.500 342 57 'disordered solvnt molecules '
